data_4346398
loop_
_publ_author_name
'Ueta, Yasuhiro'
'Mikami, Koichi'
'Ito, Shigekazu'

_publ_section_title
;
 Chemical Detection of Hydrogen Fluoride by the Phosphorus Congener of
 Cyclobutane-1,3-diyl.
;
_journal_issue 17
_journal_name_full 'Inorganic chemistry'
_journal_page_first 8778
_journal_page_last 8785
_journal_paper_doi 10.1021/acs.inorgchem.5b01399
_journal_volume 54
_journal_year 2015
_chemical_formula_sum 'C54 H87 Cl N4 P2'
_chemical_formula_weight 889.66
_space_group_crystal_system triclinic
_space_group_IT_number 2
_space_group_name_Hall '-P 1'
_space_group_name_H-M_alt 'P -1'
_atom_sites_solution_hydrogens mixed
_audit_creation_method SHELXL-2014/7
_cell_angle_alpha 97.5380(10)
_cell_angle_beta 98.853(2)
_cell_angle_gamma 95.676(2)
_cell_formula_units_Z 2
_cell_length_a 9.4898(6)
_cell_length_b 10.8011(5)
_cell_length_c 26.3998(12)
_cell_measurement_temperature 123(2)
_cell_volume 2631.0(2)
_computing_structure_refinement 'SHELXL-2014/7 (Sheldrick, 2014)'
_diffrn_ambient_temperature 123(2)
_diffrn_measured_fraction_theta_full 0.996
_diffrn_measured_fraction_theta_max 0.990
_diffrn_measurement_device_type RAXIS-Rapid
_diffrn_radiation_type MoK\a
_diffrn_radiation_wavelength 0.71075
_diffrn_reflns_av_R_equivalents 0.0599
_diffrn_reflns_av_unetI/netI 0.0883
_diffrn_reflns_Laue_measured_fraction_full 0.996
_diffrn_reflns_Laue_measured_fraction_max 0.990
_diffrn_reflns_limit_h_max 12
_diffrn_reflns_limit_h_min -12
_diffrn_reflns_limit_k_max 13
_diffrn_reflns_limit_k_min -13
_diffrn_reflns_limit_l_max 33
_diffrn_reflns_limit_l_min -34
_diffrn_reflns_number 25689
_diffrn_reflns_point_group_measured_fraction_full 0.996
_diffrn_reflns_point_group_measured_fraction_max 0.990
_diffrn_reflns_theta_full 25.242
_diffrn_reflns_theta_max 27.483
_diffrn_reflns_theta_min 3.012
_exptl_absorpt_coefficient_mu 0.171
_exptl_crystal_colour blue
_exptl_crystal_density_diffrn 1.123
_exptl_crystal_description prism
_exptl_crystal_F_000 972
_exptl_crystal_size_max 0.380
_exptl_crystal_size_mid 0.220
_exptl_crystal_size_min 0.100
_refine_diff_density_max 1.007
_refine_diff_density_min -0.982
_refine_diff_density_rms 0.119
_refine_ls_extinction_method none
_refine_ls_goodness_of_fit_ref 1.734
_refine_ls_hydrogen_treatment constr
_refine_ls_matrix_type full
_refine_ls_number_parameters 550
_refine_ls_number_reflns 11937
_refine_ls_number_restraints 0
_refine_ls_restrained_S_all 1.734
_refine_ls_R_factor_all 0.1736
_refine_ls_R_factor_gt 0.0954
_refine_ls_shift/su_max 0.001
_refine_ls_shift/su_mean 0.000
_refine_ls_structure_factor_coef Fsqd
_refine_ls_weighting_details 'w=1/[\s^2^(Fo^2^)+(0.1000P)^2^] where P=(Fo^2^+2Fc^2^)/3'
_refine_ls_weighting_scheme calc
_refine_ls_wR_factor_gt 0.2373
_refine_ls_wR_factor_ref 0.3213
_reflns_Friedel_coverage 0.000
_reflns_number_gt 6477
_reflns_number_total 11937
_reflns_threshold_expression 'I > 2\s(I)'
_cod_data_source_file ic5b01399_si_004.cif
_cod_data_source_block ueta009
_cod_database_code 4346398
_shelx_shelxl_version_number 2014/7
_shelx_space_group_comment
;
The symmetry employed for this shelxl refinement is uniquely defined
by the following loop, which should always be used as a source of
symmetry information in preference to the above space-group names.
They are only intended as comments.
;
_shelx_estimated_absorpt_t_min 0.938
_shelx_estimated_absorpt_t_max 0.983

loop_
_space_group_symop_operation_xyz
'x, y, z'
'-x, -y, -z'

loop_
_atom_site_label
_atom_site_type_symbol
_atom_site_fract_x
_atom_site_fract_y
_atom_site_fract_z
_atom_site_U_iso_or_equiv
_atom_site_adp_type
_atom_site_occupancy
_atom_site_site_symmetry_order
_atom_site_calc_flag
_atom_site_refinement_flags_posn
_atom_site_refinement_flags_adp
P2 P 0.45373(13) 0.61393(11) 0.74658(4) 0.0297(3) Uani 1 1 d . .
Cl1 Cl 0.66581(15) 0.74348(11) 0.85795(4) 0.0423(3) Uani 1 1 d . .
P1 P 0.19672(14) 0.60754(13) 0.74638(5) 0.0386(3) Uani 1 1 d . .
N2 N 0.7477(4) 0.9780(3) 0.75811(12) 0.0335(9) Uani 1 1 d . .
N3 N 0.6951(4) 0.9464(3) 0.66858(13) 0.0344(9) Uani 1 1 d . .
N1 N 0.5937(4) 0.7985(3) 0.71168(13) 0.0305(8) Uani 1 1 d . .
C37 C 0.2757(5) 0.6768(4) 0.64842(14) 0.0303(10) Uani 1 1 d . .
N4 N 0.8088(6) 1.0161(4) 0.84688(14) 0.0515(12) Uani 1 1 d . .
C1 C 0.3373(5) 0.5945(4) 0.79323(15) 0.0306(10) Uani 1 1 d . .
C19 C 0.3395(5) 0.5483(4) 0.84429(16) 0.0345(10) Uani 1 1 d . .
C42 C 0.3036(6) 0.5934(4) 0.60431(16) 0.0367(11) Uani 1 1 d . .
C10 C 0.6583(5) 0.8197(4) 0.80386(14) 0.0311(10) Uani 1 1 d . .
C2 C 0.3005(5) 0.6373(4) 0.70076(15) 0.0319(10) Uani 1 1 d . .
C8 C 0.6790(5) 0.9053(4) 0.71473(15) 0.0297(9) Uani 1 1 d . .
C7 C 0.5809(5) 0.7605(4) 0.75765(15) 0.0319(10) Uani 1 1 d . .
C24 C 0.3801(5) 0.4273(4) 0.85416(16) 0.0341(10) Uani 1 1 d . .
C38 C 0.2251(5) 0.7932(4) 0.64059(16) 0.0355(10) Uani 1 1 d . .
C13 C 0.7693(5) 1.0726(4) 0.66834(16) 0.0357(11) Uani 1 1 d . .
H13 H 0.7890 1.0569 0.6315 0.050 Uiso 1 1 d . U
C43 C 0.1932(5) 0.8980(4) 0.68208(16) 0.0358(11) Uani 1 1 d . .
C9 C 0.7385(5) 0.9388(4) 0.80381(17) 0.0353(10) Uani 1 1 d . .
C51 C 0.3654(6) 0.4668(5) 0.60570(18) 0.0445(12) Uani 1 1 d . .
C34 C 0.6104(5) 0.4086(5) 0.81813(18) 0.0413(12) Uani 1 1 d . .
H34 H 0.6622 0.4321 0.8537 0.062 Uiso 1 1 calc R U
H34A H 0.6637 0.3520 0.7984 0.062 Uiso 1 1 calc R U
H34B H 0.6009 0.4844 0.8018 0.062 Uiso 1 1 calc R U
C33 C 0.4607(6) 0.3417(5) 0.81890(17) 0.0382(11) Uani 1 1 d . .
C20 C 0.2841(6) 0.6220(5) 0.88385(18) 0.0438(13) Uani 1 1 d . .
C41 C 0.2785(6) 0.6337(5) 0.55597(16) 0.0429(12) Uani 1 1 d . .
H41 H 0.2969 0.5874 0.5222 0.050 Uiso 1 1 d . U
C39 C 0.1971(6) 0.8209(5) 0.58983(18) 0.0406(11) Uani 1 1 d . .
H39 H 0.1289 0.9016 0.5795 0.050 Uiso 1 1 d . U
C11 C 0.6119(6) 0.8811(5) 0.61957(15) 0.0380(11) Uani 1 1 d . .
H11 H 0.5491 0.7994 0.6350 0.050 Uiso 1 1 d . U
H11A H 0.5817 0.9471 0.5978 0.050 Uiso 1 1 d . U
C40 C 0.2225(6) 0.7436(5) 0.54718(17) 0.0399(11) Uani 1 1 d . .
C23 C 0.3486(6) 0.3813(4) 0.89817(18) 0.0397(11) Uani 1 1 d . .
H23 H 0.3837 0.2880 0.8984 0.050 Uiso 1 1 d . U
C35 C 0.3750(6) 0.3029(5) 0.76460(18) 0.0439(12) Uani 1 1 d . .
H35 H 0.3545 0.3782 0.7491 0.066 Uiso 1 1 calc R U
H35A H 0.4308 0.2527 0.7433 0.066 Uiso 1 1 calc R U
H35B H 0.2845 0.2527 0.7664 0.066 Uiso 1 1 calc R U
C45 C 0.0520(6) 0.8599(5) 0.70062(18) 0.0454(13) Uani 1 1 d . .
H45 H -0.0256 0.8379 0.6707 0.068 Uiso 1 1 calc R U
H45A H 0.0620 0.7871 0.7189 0.068 Uiso 1 1 calc R U
H45B H 0.0293 0.9303 0.7241 0.068 Uiso 1 1 calc R U
C52 C 0.5254(7) 0.4887(5) 0.6278(2) 0.0533(15) Uani 1 1 d . .
H52 H 0.5743 0.5466 0.6086 0.080 Uiso 1 1 calc R U
H52A H 0.5393 0.5253 0.6645 0.080 Uiso 1 1 calc R U
H52B H 0.5655 0.4084 0.6245 0.080 Uiso 1 1 calc R U
C44 C 0.3163(6) 0.9329(5) 0.72823(18) 0.0481(13) Uani 1 1 d . .
H44 H 0.4056 0.9570 0.7157 0.072 Uiso 1 1 calc R U
H44A H 0.2946 1.0036 0.7519 0.072 Uiso 1 1 calc R U
H44B H 0.3274 0.8604 0.7466 0.072 Uiso 1 1 calc R U
C22 C 0.2804(6) 0.4456(5) 0.93464(19) 0.0494(14) Uani 1 1 d . .
C53 C 0.2806(7) 0.3766(5) 0.63379(19) 0.0559(16) Uani 1 1 d . .
H53 H 0.1788 0.3657 0.6182 0.084 Uiso 1 1 calc R U
H53A H 0.3177 0.2949 0.6306 0.084 Uiso 1 1 calc R U
H53B H 0.2915 0.4117 0.6705 0.084 Uiso 1 1 calc R U
C46 C 0.1736(7) 1.0233(5) 0.6617(2) 0.0517(14) Uani 1 1 d . .
H46 H 0.0958 1.0095 0.6318 0.077 Uiso 1 1 calc R U
H46A H 0.1495 1.0839 0.6891 0.077 Uiso 1 1 calc R U
H46B H 0.2630 1.0564 0.6513 0.077 Uiso 1 1 calc R U
C14 C 0.6710(7) 1.1733(5) 0.6741(2) 0.0554(15) Uani 1 1 d . .
H14 H 0.7242 1.2556 0.6738 0.083 Uiso 1 1 calc R U
H14A H 0.5898 1.1565 0.6453 0.083 Uiso 1 1 calc R U
H14B H 0.6352 1.1731 0.7070 0.083 Uiso 1 1 calc R U
C21 C 0.2520(6) 0.5648(5) 0.9270(2) 0.0516(14) Uani 1 1 d . .
H21 H 0.2207 0.6226 0.9590 0.050 Uiso 1 1 d . U
C36 C 0.4879(7) 0.2193(5) 0.8400(2) 0.0505(14) Uani 1 1 d . .
H36 H 0.5432 0.2390 0.8752 0.076 Uiso 1 1 calc R U
H36A H 0.3958 0.1703 0.8407 0.076 Uiso 1 1 calc R U
H36B H 0.5421 0.1703 0.8176 0.076 Uiso 1 1 calc R U
C54 C 0.3547(8) 0.3932(5) 0.55021(19) 0.0644(18) Uani 1 1 d . .
H54 H 0.2537 0.3757 0.5336 0.097 Uiso 1 1 calc R U
H54A H 0.4085 0.4438 0.5297 0.097 Uiso 1 1 calc R U
H54B H 0.3952 0.3137 0.5524 0.097 Uiso 1 1 calc R U
C29 C 0.2406(7) 0.3875(6) 0.9814(2) 0.0614(17) Uani 1 1 d . .
C47 C 0.1953(7) 0.7847(6) 0.49305(18) 0.0559(16) Uani 1 1 d . .
C25 C 0.2634(7) 0.7642(5) 0.88996(19) 0.0542(16) Uani 1 1 d . .
C3 C 0.0144(7) 0.5203(6) 0.7344(2) 0.0582(15) Uani 1 1 d . .
C12 C 0.7018(7) 0.8037(6) 0.58875(19) 0.0621(17) Uani 1 1 d . .
H12 H 0.6789 0.7622 0.5569 0.050 Uiso 1 1 d . U
H12A H 0.8061 0.8336 0.5875 0.050 Uiso 1 1 d . U
H12B H 0.7335 0.7317 0.6093 0.050 Uiso 1 1 d . U
C17 C 0.7551(9) 1.0265(6) 0.8968(2) 0.074(2) Uani 1 1 d . .
H17 H 0.7285 1.1125 0.9046 0.089 Uiso 1 1 calc R U
H17A H 0.6662 0.9671 0.8925 0.089 Uiso 1 1 calc R U
C26 C 0.3046(8) 0.8442(6) 0.8503(3) 0.0694(19) Uani 1 1 d . .
H26 H 0.3996 0.8281 0.8428 0.104 Uiso 1 1 calc R U
H26A H 0.2337 0.8230 0.8184 0.104 Uiso 1 1 calc R U
H26B H 0.3070 0.9334 0.8641 0.104 Uiso 1 1 calc R U
C15 C 0.8916(7) 1.1364(6) 0.8400(2) 0.0636(17) Uani 1 1 d . .
H15 H 0.8420 1.1693 0.8097 0.076 Uiso 1 1 calc R U
H15A H 0.8965 1.1999 0.8711 0.076 Uiso 1 1 calc R U
C18 C 0.8522(8) 1.0023(6) 0.9412(2) 0.075(2) Uani 1 1 d . .
H18 H 0.8058 1.0119 0.9719 0.112 Uiso 1 1 calc R U
H18A H 0.8772 0.9164 0.9348 0.112 Uiso 1 1 calc R U
H18B H 0.9397 1.0623 0.9470 0.112 Uiso 1 1 calc R U
C6 C -0.0531(8) 0.5191(7) 0.6776(3) 0.083(2) Uani 1 1 d . .
H6 H -0.0602 0.6056 0.6710 0.124 Uiso 1 1 calc R U
H6A H 0.0071 0.4791 0.6548 0.124 Uiso 1 1 calc R U
H6B H -0.1493 0.4717 0.6706 0.124 Uiso 1 1 calc R U
C16 C 1.0324(9) 1.1154(7) 0.8325(3) 0.079(2) Uani 1 1 d . .
H16 H 1.0857 1.1946 0.8280 0.118 Uiso 1 1 calc R U
H16A H 1.0816 1.0838 0.8627 0.118 Uiso 1 1 calc R U
H16B H 1.0272 1.0533 0.8015 0.118 Uiso 1 1 calc R U
C28 C 0.3734(10) 0.8315(7) 0.9400(2) 0.090(3) Uani 1 1 d . .
H28 H 0.4716 0.8181 0.9353 0.134 Uiso 1 1 calc R U
H28A H 0.3655 0.9219 0.9449 0.134 Uiso 1 1 calc R U
H28B H 0.3509 0.7959 0.9705 0.134 Uiso 1 1 calc R U
C5 C 0.0255(8) 0.3843(7) 0.7447(4) 0.100(3) Uani 1 1 d . .
H5 H 0.0685 0.3850 0.7810 0.149 Uiso 1 1 calc R U
H5A H -0.0707 0.3369 0.7378 0.149 Uiso 1 1 calc R U
H5B H 0.0857 0.3443 0.7220 0.149 Uiso 1 1 calc R U
C31 C 0.0837(10) 0.3427(8) 0.9695(3) 0.108(4) Uani 1 1 d . .
H31 H 0.0626 0.2833 0.9372 0.162 Uiso 1 1 calc R U
H31A H 0.0559 0.3007 0.9979 0.162 Uiso 1 1 calc R U
H31B H 0.0297 0.4146 0.9658 0.162 Uiso 1 1 calc R U
C4 C -0.0800(9) 0.5857(9) 0.7705(4) 0.104(3) Uani 1 1 d . .
H4 H -0.0371 0.5866 0.8068 0.156 Uiso 1 1 calc R U
H4A H -0.0856 0.6723 0.7637 0.156 Uiso 1 1 calc R U
H4B H -0.1768 0.5395 0.7637 0.156 Uiso 1 1 calc R U
C30 C 0.2730(11) 0.4761(8) 1.0296(2) 0.129(4) Uani 1 1 d . .
H30 H 0.3762 0.5052 1.0372 0.194 Uiso 1 1 calc R U
H30A H 0.2191 0.5482 1.0260 0.194 Uiso 1 1 calc R U
H30B H 0.2454 0.4342 1.0580 0.194 Uiso 1 1 calc R U
C27 C 0.1187(10) 0.7899(8) 0.9008(4) 0.115(4) Uani 1 1 d . .
H27 H 0.0908 0.7386 0.9265 0.173 Uiso 1 1 calc R U
H27A H 0.1218 0.8792 0.9144 0.173 Uiso 1 1 calc R U
H27B H 0.0484 0.7689 0.8687 0.173 Uiso 1 1 calc R U
C50 C 0.1972(13) 0.6800(8) 0.4507(2) 0.133(5) Uani 1 1 d . .
H50 H 0.2897 0.6464 0.4561 0.199 Uiso 1 1 calc R U
H50A H 0.1195 0.6132 0.4508 0.199 Uiso 1 1 calc R U
H50B H 0.1837 0.7113 0.4173 0.199 Uiso 1 1 calc R U
C48 C 0.0536(10) 0.8324(9) 0.4833(2) 0.110(3) Uani 1 1 d . .
H48 H 0.0490 0.9018 0.5107 0.165 Uiso 1 1 calc R U
H48A H 0.0412 0.8625 0.4497 0.165 Uiso 1 1 calc R U
H48B H -0.0230 0.7644 0.4832 0.165 Uiso 1 1 calc R U
C49 C 0.3135(12) 0.8877(12) 0.4901(3) 0.184(7) Uani 1 1 d . .
H49 H 0.3148 0.9582 0.5177 0.276 Uiso 1 1 calc R U
H49A H 0.4064 0.8546 0.4944 0.276 Uiso 1 1 calc R U
H49B H 0.2955 0.9167 0.4563 0.276 Uiso 1 1 calc R U
C32 C 0.3157(17) 0.2729(13) 0.9894(5) 0.250(10) Uani 1 1 d . .
H32 H 0.2951 0.2124 0.9573 0.375 Uiso 1 1 calc R U
H32A H 0.4196 0.2980 0.9986 0.375 Uiso 1 1 calc R U
H32B H 0.2812 0.2340 1.0174 0.375 Uiso 1 1 calc R U
H32C H 0.8477 1.0876 0.6982 0.050 Uiso 1 1 d . U

loop_
_atom_site_aniso_label
_atom_site_aniso_U_11
_atom_site_aniso_U_22
_atom_site_aniso_U_33
_atom_site_aniso_U_23
_atom_site_aniso_U_13
_atom_site_aniso_U_12
P2 0.0322(7) 0.0340(6) 0.0245(5) 0.0086(4) 0.0055(5) 0.0047(5)
Cl1 0.0537(9) 0.0450(7) 0.0282(5) 0.0147(4) 0.0004(5) 0.0033(6)
P1 0.0318(8) 0.0492(8) 0.0375(6) 0.0162(5) 0.0057(5) 0.0059(6)
N2 0.037(2) 0.039(2) 0.0235(17) 0.0107(15) 0.0014(15) -0.0026(17)
N3 0.039(2) 0.036(2) 0.0267(18) 0.0103(15) 0.0008(16) 0.0002(17)
N1 0.028(2) 0.035(2) 0.0284(18) 0.0073(14) 0.0025(15) 0.0003(16)
C37 0.032(3) 0.035(2) 0.0217(19) 0.0062(16) -0.0017(17) -0.0005(19)
N4 0.073(4) 0.047(3) 0.027(2) 0.0051(17) -0.001(2) -0.013(2)
C1 0.038(3) 0.033(2) 0.027(2) 0.0141(17) 0.0163(19) 0.0082(19)
C19 0.037(3) 0.039(3) 0.032(2) 0.0143(18) 0.0074(19) 0.011(2)
C42 0.046(3) 0.033(2) 0.030(2) 0.0074(17) 0.002(2) 0.003(2)
C10 0.036(3) 0.046(3) 0.0164(18) 0.0129(17) 0.0096(17) 0.010(2)
C2 0.035(3) 0.035(2) 0.029(2) 0.0099(17) 0.0092(19) 0.005(2)
C8 0.028(3) 0.035(2) 0.027(2) 0.0084(17) 0.0027(17) 0.0032(19)
C7 0.028(3) 0.042(3) 0.029(2) 0.0099(18) 0.0042(18) 0.014(2)
C24 0.033(3) 0.040(3) 0.031(2) 0.0123(18) 0.0046(19) 0.004(2)
C38 0.035(3) 0.040(3) 0.028(2) 0.0026(18) -0.0023(19) 0.008(2)
C13 0.039(3) 0.039(3) 0.031(2) 0.0139(18) 0.0035(19) 0.005(2)
C43 0.040(3) 0.042(3) 0.028(2) 0.0093(18) 0.0064(19) 0.011(2)
C9 0.032(3) 0.034(2) 0.037(2) 0.0058(18) 0.0006(19) -0.002(2)
C51 0.053(4) 0.039(3) 0.040(3) 0.003(2) 0.003(2) 0.006(2)
C34 0.034(3) 0.051(3) 0.040(3) 0.009(2) 0.004(2) 0.012(2)
C33 0.041(3) 0.040(3) 0.037(2) 0.0140(19) 0.006(2) 0.011(2)
C20 0.046(3) 0.058(3) 0.037(2) 0.022(2) 0.016(2) 0.017(3)
C41 0.054(4) 0.047(3) 0.026(2) 0.0037(19) 0.001(2) 0.007(2)
C39 0.039(3) 0.046(3) 0.039(2) 0.012(2) 0.003(2) 0.012(2)
C11 0.044(3) 0.050(3) 0.020(2) 0.0084(18) 0.0032(19) 0.003(2)
C40 0.036(3) 0.051(3) 0.034(2) 0.011(2) 0.002(2) 0.013(2)
C23 0.039(3) 0.042(3) 0.041(3) 0.021(2) 0.005(2) 0.005(2)
C35 0.048(3) 0.036(3) 0.048(3) 0.009(2) 0.005(2) 0.010(2)
C45 0.039(3) 0.060(3) 0.041(3) 0.012(2) 0.008(2) 0.017(3)
C52 0.064(4) 0.051(3) 0.047(3) 0.007(2) 0.006(3) 0.024(3)
C44 0.047(4) 0.053(3) 0.041(3) 0.001(2) -0.002(2) 0.017(3)
C22 0.051(4) 0.067(4) 0.041(3) 0.027(2) 0.018(2) 0.017(3)
C53 0.084(5) 0.043(3) 0.037(3) 0.007(2) 0.006(3) 0.000(3)
C46 0.060(4) 0.044(3) 0.052(3) 0.005(2) 0.006(3) 0.018(3)
C14 0.061(4) 0.049(3) 0.061(3) 0.019(3) 0.010(3) 0.019(3)
C21 0.054(4) 0.066(4) 0.046(3) 0.023(3) 0.023(3) 0.021(3)
C36 0.061(4) 0.047(3) 0.052(3) 0.022(2) 0.013(3) 0.018(3)
C54 0.101(6) 0.047(3) 0.041(3) -0.002(2) 0.005(3) 0.014(3)
C29 0.073(5) 0.073(4) 0.054(3) 0.032(3) 0.035(3) 0.018(3)
C47 0.067(4) 0.078(4) 0.029(2) 0.020(2) 0.006(2) 0.024(3)
C25 0.078(5) 0.056(3) 0.040(3) 0.011(2) 0.027(3) 0.036(3)
C3 0.047(4) 0.053(3) 0.074(4) 0.020(3) 0.000(3) 0.003(3)
C12 0.059(4) 0.084(4) 0.035(3) -0.014(3) 0.002(3) 0.006(3)
C17 0.118(7) 0.054(4) 0.044(3) 0.010(3) -0.004(3) 0.005(4)
C26 0.081(5) 0.054(4) 0.082(4) 0.006(3) 0.043(4) 0.012(3)
C15 0.061(5) 0.072(4) 0.048(3) -0.004(3) -0.002(3) -0.008(3)
C18 0.095(6) 0.073(4) 0.046(3) 0.004(3) -0.003(3) -0.012(4)
C6 0.055(5) 0.075(5) 0.102(5) 0.028(4) -0.033(4) -0.014(4)
C16 0.081(6) 0.079(5) 0.069(4) 0.003(3) -0.009(4) 0.015(4)
C28 0.146(9) 0.069(5) 0.062(4) 0.011(3) 0.034(5) 0.026(5)
C5 0.052(5) 0.085(5) 0.165(8) 0.077(5) -0.006(5) -0.013(4)
C31 0.127(8) 0.126(7) 0.055(4) 0.006(4) 0.029(4) -0.077(6)
C4 0.062(5) 0.128(7) 0.144(7) 0.047(6) 0.055(5) 0.022(5)
C30 0.193(11) 0.135(7) 0.031(3) 0.016(4) 0.000(4) -0.093(7)
C27 0.122(8) 0.084(6) 0.181(9) 0.044(6) 0.111(7) 0.047(5)
C50 0.254(13) 0.126(7) 0.034(3) 0.017(4) 0.014(5) 0.114(8)
C48 0.124(8) 0.175(9) 0.044(3) 0.030(4) -0.007(4) 0.093(7)
C49 0.160(11) 0.265(14) 0.100(7) 0.122(8) -0.047(7) -0.120(10)
C32 0.36(2) 0.295(16) 0.260(15) 0.255(14) 0.248(16) 0.240(16)

loop_
_atom_type_symbol
_atom_type_description
_atom_type_scat_dispersion_real
_atom_type_scat_dispersion_imag
_atom_type_scat_source
C C 0.0033 0.0016 'International Tables Vol C Tables 4.2.6.8 and 6.1.1.4'
H H 0.0000 0.0000 'International Tables Vol C Tables 4.2.6.8 and 6.1.1.4'
Cl Cl 0.1484 0.1585 'International Tables Vol C Tables 4.2.6.8 and 6.1.1.4'
N N 0.0061 0.0033 'International Tables Vol C Tables 4.2.6.8 and 6.1.1.4'
P P 0.1023 0.0942 'International Tables Vol C Tables 4.2.6.8 and 6.1.1.4'

loop_
_geom_angle_atom_site_label_1
_geom_angle_atom_site_label_2
_geom_angle_atom_site_label_3
_geom_angle
C1 P2 C2 89.0(2)
C1 P2 C7 117.5(2)
C2 P2 C7 107.0(2)
C1 P1 C2 95.2(2)
C1 P1 C3 127.7(2)
C2 P1 C3 126.7(3)
C8 N2 C9 118.6(4)
C8 N3 C11 121.0(4)
C8 N3 C13 120.2(4)
C11 N3 C13 117.2(3)
C8 N1 C7 115.0(4)
C38 C37 C42 119.2(4)
C38 C37 C2 121.8(4)
C42 C37 C2 119.0(4)
C9 N4 C17 122.6(5)
C9 N4 C15 118.2(4)
C17 N4 C15 112.0(4)
C19 C1 P1 130.6(3)
C19 C1 P2 139.1(4)
P1 C1 P2 88.02(18)
C20 C19 C24 117.7(4)
C20 C19 C1 118.1(4)
C24 C19 C1 123.8(4)
C41 C42 C37 117.2(4)
C41 C42 C51 116.3(4)
C37 C42 C51 126.5(4)
C7 C10 C9 117.1(4)
C7 C10 Cl1 119.4(3)
C9 C10 Cl1 123.3(3)
C37 C2 P1 135.8(4)
C37 C2 P2 136.5(3)
P1 C2 P2 87.54(19)
N1 C8 N2 126.5(4)
N1 C8 N3 116.5(4)
N2 C8 N3 117.0(4)
N1 C7 C10 123.5(4)
N1 C7 P2 109.4(3)
C10 C7 P2 127.1(3)
C23 C24 C19 119.3(4)
C23 C24 C33 115.8(4)
C19 C24 C33 124.9(4)
C39 C38 C37 118.5(4)
C39 C38 C43 113.6(4)
C37 C38 C43 127.9(4)
N3 C13 C14 112.0(4)
N3 C13 H13 96.6(4)
C14 C13 H13 110.9(4)
N3 C13 H32C 106.1(4)
C14 C13 H32C 109.0(4)
H13 C13 H32C 121.4(5)
C44 C43 C45 110.5(4)
C44 C43 C46 104.0(4)
C45 C43 C46 105.1(4)
C44 C43 C38 112.5(4)
C45 C43 C38 110.9(4)
C46 C43 C38 113.5(4)
N2 C9 N4 116.7(4)
N2 C9 C10 118.5(4)
N4 C9 C10 124.8(4)
C52 C51 C53 112.7(4)
C52 C51 C42 110.5(4)
C53 C51 C42 112.6(4)
C52 C51 C54 105.1(5)
C53 C51 C54 104.1(4)
C42 C51 C54 111.5(4)
C33 C34 H34 109.5
C33 C34 H34A 109.5
H34 C34 H34A 109.5
C33 C34 H34B 109.5
H34 C34 H34B 109.5
H34A C34 H34B 109.5
C35 C33 C36 106.0(4)
C35 C33 C34 111.9(4)
C36 C33 C34 105.1(4)
C35 C33 C24 111.9(4)
C36 C33 C24 112.2(4)
C34 C33 C24 109.6(4)
C21 C20 C19 118.1(4)
C21 C20 C25 112.4(4)
C19 C20 C25 129.3(4)
C40 C41 C42 124.4(4)
C40 C41 H41 109.6(4)
C42 C41 H41 125.9(5)
C40 C39 C38 123.5(4)
C40 C39 H39 113.9(4)
C38 C39 H39 121.6(4)
N3 C11 C12 111.8(4)
N3 C11 H11 99.3(3)
C12 C11 H11 98.4(4)
N3 C11 H11A 107.5(4)
C12 C11 H11A 105.4(4)
H11 C11 H11A 133.8(5)
C39 C40 C41 117.0(4)
C39 C40 C47 119.9(4)
C41 C40 C47 123.0(4)
C24 C23 C22 123.9(4)
C24 C23 H23 108.9(4)
C22 C23 H23 127.2(4)
C33 C35 H35 109.5
C33 C35 H35A 109.5
H35 C35 H35A 109.5
C33 C35 H35B 109.5
H35 C35 H35B 109.5
H35A C35 H35B 109.5
C43 C45 H45 109.5
C43 C45 H45A 109.5
H45 C45 H45A 109.5
C43 C45 H45B 109.5
H45 C45 H45B 109.5
H45A C45 H45B 109.5
C51 C52 H52 109.5
C51 C52 H52A 109.5
H52 C52 H52A 109.5
C51 C52 H52B 109.5
H52 C52 H52B 109.5
H52A C52 H52B 109.5
C43 C44 H44 109.5
C43 C44 H44A 109.5
H44 C44 H44A 109.5
C43 C44 H44B 109.5
H44 C44 H44B 109.5
H44A C44 H44B 109.5
C21 C22 C23 116.4(4)
C21 C22 C29 121.7(5)
C23 C22 C29 121.9(5)
C51 C53 H53 109.5
C51 C53 H53A 109.5
H53 C53 H53A 109.5
C51 C53 H53B 109.5
H53 C53 H53B 109.5
H53A C53 H53B 109.5
C43 C46 H46 109.5
C43 C46 H46A 109.5
H46 C46 H46A 109.5
C43 C46 H46B 109.5
H46 C46 H46B 109.5
H46A C46 H46B 109.5
C13 C14 H14 109.5
C13 C14 H14A 109.5
H14 C14 H14A 109.5
C13 C14 H14B 109.5
H14 C14 H14B 109.5
H14A C14 H14B 109.5
C22 C21 C20 123.9(5)
C22 C21 H21 116.6(4)
C20 C21 H21 118.6(5)
C33 C36 H36 109.5
C33 C36 H36A 109.5
H36 C36 H36A 109.5
C33 C36 H36B 109.5
H36 C36 H36B 109.5
H36A C36 H36B 109.5
C51 C54 H54 109.5
C51 C54 H54A 109.5
H54 C54 H54A 109.5
C51 C54 H54B 109.5
H54 C54 H54B 109.5
H54A C54 H54B 109.5
C30 C29 C31 109.8(6)
C30 C29 C32 108.4(9)
C31 C29 C32 106.3(9)
C30 C29 C22 113.0(5)
C31 C29 C22 107.4(5)
C32 C29 C22 111.8(5)
C50 C47 C48 107.5(6)
C50 C47 C49 107.6(8)
C48 C47 C49 109.5(8)
C50 C47 C40 112.4(5)
C48 C47 C40 111.0(5)
C49 C47 C40 108.7(5)
C27 C25 C26 108.7(5)
C27 C25 C20 113.8(6)
C26 C25 C20 120.3(4)
C27 C25 C28 105.3(6)
C26 C25 C28 100.1(6)
C20 C25 C28 106.7(5)
C6 C3 C5 109.5(6)
C6 C3 C4 109.4(6)
C5 C3 C4 110.3(6)
C6 C3 P1 108.8(4)
C5 C3 P1 109.0(4)
C4 C3 P1 109.9(5)
C11 C12 H12 129.0(6)
C11 C12 H12A 122.2(5)
H12 C12 H12A 97.7(5)
C11 C12 H12B 108.4(4)
H12 C12 H12B 100.8(6)
H12A C12 H12B 90.7(5)
C18 C17 N4 116.5(6)
C18 C17 H17 108.2
N4 C17 H17 108.2
C18 C17 H17A 108.2
N4 C17 H17A 108.2
H17 C17 H17A 107.3
C25 C26 H26 109.5
C25 C26 H26A 109.5
H26 C26 H26A 109.5
C25 C26 H26B 109.5
H26 C26 H26B 109.5
H26A C26 H26B 109.5
C16 C15 N4 110.0(6)
C16 C15 H15 109.7
N4 C15 H15 109.7
C16 C15 H15A 109.7
N4 C15 H15A 109.7
H15 C15 H15A 108.2
C17 C18 H18 109.5
C17 C18 H18A 109.5
H18 C18 H18A 109.5
C17 C18 H18B 109.5
H18 C18 H18B 109.5
H18A C18 H18B 109.5
C3 C6 H6 109.5
C3 C6 H6A 109.5
H6 C6 H6A 109.5
C3 C6 H6B 109.5
H6 C6 H6B 109.5
H6A C6 H6B 109.5
C15 C16 H16 109.5
C15 C16 H16A 109.5
H16 C16 H16A 109.5
C15 C16 H16B 109.5
H16 C16 H16B 109.5
H16A C16 H16B 109.5
C25 C28 H28 109.5
C25 C28 H28A 109.5
H28 C28 H28A 109.5
C25 C28 H28B 109.5
H28 C28 H28B 109.5
H28A C28 H28B 109.5
C3 C5 H5 109.5
C3 C5 H5A 109.5
H5 C5 H5A 109.5
C3 C5 H5B 109.5
H5 C5 H5B 109.5
H5A C5 H5B 109.5
C29 C31 H31 109.5
C29 C31 H31A 109.5
H31 C31 H31A 109.5
C29 C31 H31B 109.5
H31 C31 H31B 109.5
H31A C31 H31B 109.5
C3 C4 H4 109.5
C3 C4 H4A 109.5
H4 C4 H4A 109.5
C3 C4 H4B 109.5
H4 C4 H4B 109.5
H4A C4 H4B 109.5
C29 C30 H30 109.5
C29 C30 H30A 109.5
H30 C30 H30A 109.5
C29 C30 H30B 109.5
H30 C30 H30B 109.5
H30A C30 H30B 109.5
C25 C27 H27 109.5
C25 C27 H27A 109.5
H27 C27 H27A 109.5
C25 C27 H27B 109.5
H27 C27 H27B 109.5
H27A C27 H27B 109.5
C47 C50 H50 109.5
C47 C50 H50A 109.5
H50 C50 H50A 109.5
C47 C50 H50B 109.5
H50 C50 H50B 109.5
H50A C50 H50B 109.5
C47 C48 H48 109.5
C47 C48 H48A 109.5
H48 C48 H48A 109.5
C47 C48 H48B 109.5
H48 C48 H48B 109.5
H48A C48 H48B 109.5
C47 C49 H49 109.5
C47 C49 H49A 109.5
H49 C49 H49A 109.5
C47 C49 H49B 109.5
H49 C49 H49B 109.5
H49A C49 H49B 109.5
C29 C32 H32 109.5
C29 C32 H32A 109.5
H32 C32 H32A 109.5
C29 C32 H32B 109.5
H32 C32 H32B 109.5
H32A C32 H32B 109.5

loop_
_geom_bond_atom_site_label_1
_geom_bond_atom_site_label_2
_geom_bond_distance
P2 C1 1.795(4)
P2 C2 1.804(5)
P2 C7 1.855(5)
Cl1 C10 1.735(4)
P1 C1 1.704(5)
P1 C2 1.711(4)
P1 C3 1.848(6)
N2 C8 1.337(5)
N2 C9 1.342(5)
N3 C8 1.375(5)
N3 C11 1.460(6)
N3 C13 1.473(6)
N1 C8 1.327(5)
N1 C7 1.350(5)
C37 C38 1.418(6)
C37 C42 1.450(6)
C37 C2 1.490(5)
N4 C9 1.357(6)
N4 C17 1.481(7)
N4 C15 1.498(7)
C1 C19 1.495(5)
C19 C20 1.426(6)
C19 C24 1.443(6)
C42 C41 1.395(6)
C42 C51 1.544(7)
C10 C7 1.365(6)
C10 C9 1.429(6)
C24 C23 1.384(6)
C24 C33 1.562(6)
C38 C39 1.402(6)
C38 C43 1.555(6)
C13 C14 1.509(7)
C13 H13 1.014(4)
C13 H32C 0.982(5)
C43 C44 1.532(7)
C43 C45 1.533(7)
C43 C46 1.538(6)
C51 C52 1.523(8)
C51 C53 1.538(7)
C51 C54 1.556(7)
C34 C33 1.532(7)
C34 H34 0.9800
C34 H34A 0.9800
C34 H34B 0.9800
C33 C35 1.519(7)
C33 C36 1.530(6)
C20 C21 1.423(6)
C20 C25 1.559(7)
C41 C40 1.380(7)
C41 H41 1.012(4)
C39 C40 1.378(7)
C39 H39 1.172(5)
C11 C12 1.505(7)
C11 H11 1.168(4)
C11 H11A 1.009(5)
C40 C47 1.543(6)
C23 C22 1.390(7)
C23 H23 1.093(5)
C35 H35 0.9800
C35 H35A 0.9800
C35 H35B 0.9800
C45 H45 0.9800
C45 H45A 0.9800
C45 H45B 0.9800
C52 H52 0.9800
C52 H52A 0.9800
C52 H52B 0.9800
C44 H44 0.9800
C44 H44A 0.9800
C44 H44B 0.9800
C22 C21 1.375(7)
C22 C29 1.536(6)
C53 H53 0.9800
C53 H53A 0.9800
C53 H53B 0.9800
C46 H46 0.9800
C46 H46A 0.9800
C46 H46B 0.9800
C14 H14 0.9800
C14 H14A 0.9800
C14 H14B 0.9800
C21 H21 1.081(5)
C36 H36 0.9800
C36 H36A 0.9800
C36 H36B 0.9800
C54 H54 0.9800
C54 H54A 0.9800
C54 H54B 0.9800
C29 C30 1.460(9)
C29 C31 1.491(10)
C29 C32 1.510(11)
C47 C50 1.485(9)
C47 C48 1.486(9)
C47 C49 1.518(10)
C25 C27 1.490(9)
C25 C26 1.514(7)
C25 C28 1.593(10)
C3 C6 1.536(8)
C3 C5 1.540(8)
C3 C4 1.556(9)
C12 H12 0.884(5)
C12 H12A 1.017(6)
C12 H12B 1.047(7)
C17 C18 1.444(9)
C17 H17 0.9900
C17 H17A 0.9900
C26 H26 0.9800
C26 H26A 0.9800
C26 H26B 0.9800
C15 C16 1.416(10)
C15 H15 0.9900
C15 H15A 0.9900
C18 H18 0.9800
C18 H18A 0.9800
C18 H18B 0.9800
C6 H6 0.9800
C6 H6A 0.9800
C6 H6B 0.9800
C16 H16 0.9800
C16 H16A 0.9800
C16 H16B 0.9800
C28 H28 0.9800
C28 H28A 0.9800
C28 H28B 0.9800
C5 H5 0.9800
C5 H5A 0.9800
C5 H5B 0.9800
C31 H31 0.9800
C31 H31A 0.9800
C31 H31B 0.9800
C4 H4 0.9800
C4 H4A 0.9800
C4 H4B 0.9800
C30 H30 0.9800
C30 H30A 0.9800
C30 H30B 0.9800
C27 H27 0.9800
C27 H27A 0.9800
C27 H27B 0.9800
C50 H50 0.9800
C50 H50A 0.9800
C50 H50B 0.9800
C48 H48 0.9800
C48 H48A 0.9800
C48 H48B 0.9800
C49 H49 0.9800
C49 H49A 0.9800
C49 H49B 0.9800
C32 H32 0.9800
C32 H32A 0.9800
C32 H32B 0.9800

loop_
_geom_torsion_atom_site_label_1
_geom_torsion_atom_site_label_2
_geom_torsion_atom_site_label_3
_geom_torsion_atom_site_label_4
_geom_torsion
C2 P1 C1 C19 -169.0(4)
C3 P1 C1 C19 -23.1(6)
C2 P1 C1 P2 -3.8(2)
C3 P1 C1 P2 142.1(3)
C2 P2 C1 C19 166.3(5)
C7 P2 C1 C19 -85.0(5)
C2 P2 C1 P1 3.6(2)
C7 P2 C1 P1 112.3(2)
P1 C1 C19 C20 -68.3(6)
P2 C1 C19 C20 134.7(5)
P1 C1 C19 C24 104.9(5)
P2 C1 C19 C24 -52.1(8)
C38 C37 C42 C41 0.0(7)
C2 C37 C42 C41 179.8(4)
C38 C37 C42 C51 176.9(5)
C2 C37 C42 C51 -3.4(7)
C38 C37 C2 P1 61.2(7)
C42 C37 C2 P1 -118.6(5)
C38 C37 C2 P2 -111.6(5)
C42 C37 C2 P2 68.6(6)
C1 P1 C2 C37 -171.2(5)
C3 P1 C2 C37 42.3(6)
C1 P1 C2 P2 3.8(2)
C3 P1 C2 P2 -142.6(3)
C1 P2 C2 C37 171.4(5)
C7 P2 C2 C37 52.9(5)
C1 P2 C2 P1 -3.6(2)
C7 P2 C2 P1 -122.09(19)
C7 N1 C8 N2 -2.0(7)
C7 N1 C8 N3 179.6(4)
C9 N2 C8 N1 3.9(7)
C9 N2 C8 N3 -177.7(4)
C11 N3 C8 N1 5.4(6)
C13 N3 C8 N1 170.7(4)
C11 N3 C8 N2 -173.1(4)
C13 N3 C8 N2 -7.8(6)
C8 N1 C7 C10 -5.5(6)
C8 N1 C7 P2 178.0(3)
C9 C10 C7 N1 10.4(7)
Cl1 C10 C7 N1 -164.8(4)
C9 C10 C7 P2 -173.7(4)
Cl1 C10 C7 P2 11.1(6)
C1 P2 C7 N1 -143.3(3)
C2 P2 C7 N1 -45.3(4)
C1 P2 C7 C10 40.4(5)
C2 P2 C7 C10 138.3(4)
C20 C19 C24 C23 7.6(7)
C1 C19 C24 C23 -165.6(5)
C20 C19 C24 C33 -171.6(5)
C1 C19 C24 C33 15.2(8)
C42 C37 C38 C39 3.1(7)
C2 C37 C38 C39 -176.7(4)
C42 C37 C38 C43 -177.8(5)
C2 C37 C38 C43 2.5(8)
C8 N3 C13 C14 -82.2(5)
C11 N3 C13 C14 83.7(5)
C39 C38 C43 C44 -132.0(5)
C37 C38 C43 C44 48.8(7)
C39 C38 C43 C45 103.7(5)
C37 C38 C43 C45 -75.5(6)
C39 C38 C43 C46 -14.2(6)
C37 C38 C43 C46 166.6(5)
C8 N2 C9 N4 -179.4(4)
C8 N2 C9 C10 1.4(7)
C17 N4 C9 N2 147.0(5)
C15 N4 C9 N2 -0.9(8)
C17 N4 C9 C10 -33.8(8)
C15 N4 C9 C10 178.3(5)
C7 C10 C9 N2 -8.0(7)
Cl1 C10 C9 N2 167.0(4)
C7 C10 C9 N4 172.8(5)
Cl1 C10 C9 N4 -12.2(7)
C41 C42 C51 C52 103.2(5)
C37 C42 C51 C52 -73.7(6)
C41 C42 C51 C53 -129.9(5)
C37 C42 C51 C53 53.3(7)
C41 C42 C51 C54 -13.3(7)
C37 C42 C51 C54 169.8(5)
C23 C24 C33 C35 119.9(5)
C19 C24 C33 C35 -60.9(6)
C23 C24 C33 C36 0.9(6)
C19 C24 C33 C36 -179.9(5)
C23 C24 C33 C34 -115.4(5)
C19 C24 C33 C34 63.8(6)
C24 C19 C20 C21 -9.3(8)
C1 C19 C20 C21 164.3(5)
C24 C19 C20 C25 165.1(5)
C1 C19 C20 C25 -21.3(9)
C37 C42 C41 C40 -3.4(8)
C51 C42 C41 C40 179.4(5)
C37 C38 C39 C40 -3.2(8)
C43 C38 C39 C40 177.6(5)
C8 N3 C11 C12 -104.9(5)
C13 N3 C11 C12 89.3(5)
C38 C39 C40 C41 0.0(8)
C38 C39 C40 C47 -177.1(5)
C42 C41 C40 C39 3.4(8)
C42 C41 C40 C47 -179.6(5)
C19 C24 C23 C22 -0.8(8)
C33 C24 C23 C22 178.5(5)
C24 C23 C22 C21 -4.1(9)
C24 C23 C22 C29 176.7(5)
C23 C22 C21 C20 2.1(9)
C29 C22 C21 C20 -178.8(6)
C19 C20 C21 C22 4.7(9)
C25 C20 C21 C22 -170.7(6)
C21 C22 C29 C30 -42.3(10)
C23 C22 C29 C30 136.8(7)
C21 C22 C29 C31 78.9(8)
C23 C22 C29 C31 -102.0(7)
C21 C22 C29 C32 -164.9(10)
C23 C22 C29 C32 14.2(11)
C39 C40 C47 C50 -167.4(7)
C41 C40 C47 C50 15.7(9)
C39 C40 C47 C48 -46.9(8)
C41 C40 C47 C48 136.2(7)
C39 C40 C47 C49 73.6(9)
C41 C40 C47 C49 -103.4(8)
C21 C20 C25 C27 -53.8(8)
C19 C20 C25 C27 131.5(7)
C21 C20 C25 C26 174.7(6)
C19 C20 C25 C26 0.0(10)
C21 C20 C25 C28 61.9(6)
C19 C20 C25 C28 -112.9(6)
C1 P1 C3 C6 -156.3(4)
C2 P1 C3 C6 -20.4(6)
C1 P1 C3 C5 -36.9(6)
C2 P1 C3 C5 99.0(5)
C1 P1 C3 C4 84.0(5)
C2 P1 C3 C4 -140.1(5)
C9 N4 C17 C18 124.1(6)
C15 N4 C17 C18 -86.3(7)
C9 N4 C15 C16 -86.8(7)
C17 N4 C15 C16 122.1(6)
